data_1504794
loop_
_publ_author_name
'Jarowski, Peter D.'
'Wu, Yi-Lin'
'Schweizer, W. Bernd'
'Diederich, Fran\,cois'

_publ_section_title
;
 1,2,3-triazoles as conjugative pi-linkers in push-pull chromophores:
 importance of substituent positioning on intramolecular charge-transfer.
;
_journal_issue 15
_journal_name_full 'Organic letters'
_journal_page_first 3347
_journal_page_last 3350
_journal_paper_doi 10.1021/ol801253z
_journal_volume 10
_journal_year 2008
_chemical_compound_source 'Diederich laboratory'
_chemical_formula_moiety 'C17 H20 N6 Si '
_chemical_formula_sum 'C17 H20 N6 Si'
_chemical_formula_weight 336.475
_chemical_name_systematic
;
 ?
;
_space_group_IT_number 2
_symmetry_cell_setting triclinic
_symmetry_space_group_name_Hall '-P 1'
_symmetry_space_group_name_H-M 'P -1'
_atom_sites_solution_primary direct
_atom_sites_solution_secondary difmap
_cell_angle_alpha 83.094(3)
_cell_angle_beta 79.232(3)
_cell_angle_gamma 79.611(2)
_cell_formula_units_Z 2
_cell_length_a 6.4659(3)
_cell_length_b 8.7955(5)
_cell_length_c 16.9971(8)
_cell_measurement_reflns_used 5086
_cell_measurement_temperature 223
_cell_measurement_theta_max 27.485
_cell_measurement_theta_min 2.425
_cell_volume 930.30(8)
_computing_cell_refinement 'HKL Scalepack (Otwinowski & Minor 1997)'
_computing_data_collection KappaCCD
_computing_data_reduction 'Denzo and Scalepak (Otwinowski & Minor, 1997)'
_computing_structure_refinement 'SHELXL-97 (Sheldrick, 1997)'
_computing_structure_solution 'SIR97(Altomare et al., J. Appl. Cryst.,1999)'
_diffrn_measured_fraction_theta_full 0.970
_diffrn_measured_fraction_theta_max 0.970
_diffrn_measurement_device KappaCCD
_diffrn_measurement_method CCD
_diffrn_orient_matrix_type X=UH
_diffrn_orient_matrix_UB_11 -0.02355
_diffrn_orient_matrix_UB_12 -0.15514
_diffrn_orient_matrix_UB_13 0.02875
_diffrn_orient_matrix_UB_21 0.02507
_diffrn_orient_matrix_UB_22 0.03546
_diffrn_orient_matrix_UB_23 0.10763
_diffrn_orient_matrix_UB_31 -0.05694
_diffrn_orient_matrix_UB_32 0.01930
_diffrn_orient_matrix_UB_33 0.00109
_diffrn_radiation_source 'fine-focus sealed tube'
_diffrn_radiation_type ' MoK\a'
_diffrn_radiation_wavelength_id all
_diffrn_reflns_av_R_equivalents 0.063
_diffrn_reflns_limit_h_max 8
_diffrn_reflns_limit_h_min -8
_diffrn_reflns_limit_k_max 10
_diffrn_reflns_limit_k_min -11
_diffrn_reflns_limit_l_max 22
_diffrn_reflns_limit_l_min -22
_diffrn_reflns_number 6308
_diffrn_reflns_theta_full 27.54
_diffrn_reflns_theta_max 27.54
_diffrn_reflns_theta_min 2.45
_exptl_absorpt_coefficient_mu 0.137
_exptl_absorpt_correction_type none
_exptl_crystal_colour brown
_exptl_crystal_density_diffrn 1.201
_exptl_crystal_density_method 'not measured'
_exptl_crystal_description needle
_exptl_crystal_F_000 356.0
_exptl_crystal_size_max .3
_exptl_crystal_size_mid .05
_exptl_crystal_size_min .01
_refine_diff_density_max 0.415
_refine_diff_density_min -0.407
_refine_diff_density_rms 0.088
_refine_ls_extinction_method none
_refine_ls_goodness_of_fit_ref 1.202
_refine_ls_hydrogen_treatment constr
_refine_ls_matrix_type full
_refine_ls_number_parameters 217
_refine_ls_number_reflns 4167
_refine_ls_number_restraints 0
_refine_ls_restrained_S_all 1.202
_refine_ls_R_factor_all 0.1353
_refine_ls_R_factor_gt 0.0795
_refine_ls_shift/su_max 0.000
_refine_ls_shift/su_mean 0.000
_refine_ls_structure_factor_coef Fsqd
_refine_ls_weighting_details 'calc w=1/[\s^2^(Fo^2^)+ (0.1000P)^2^+0.0000P] where P=(Fo^2^+2Fc^2^)/3'
_refine_ls_weighting_scheme calc
_refine_ls_wR_factor_gt 0.2007
_refine_ls_wR_factor_ref 0.2426
_reflns_number_gt 2422
_reflns_number_total 4167
_reflns_threshold_expression >2sigma(I)
_cod_data_source_file ol801253z-file003.cif
_cod_data_source_block 11
_cod_depositor_comments
;
The following automatic conversions were performed:

'_symmetry_cell_setting' value 'Triclinic' changed to 'triclinic'
according to /home/saulius/struct/CIF-dictionaries/cif_core.dic
dictionary named 'cif_core.dic' version 2.4.1 from 2010-06-29.

Automatic conversion script
Id: cif_fix_values 1715 2011-07-08 13:25:40Z adriana 
;
_cod_original_sg_symbol_H-M 'P -1          '
_cod_original_formula_sum 'C17 H20 N6 Si '
_cod_database_code 1504794

loop_
_symmetry_equiv_pos_as_xyz
+X,+Y,+Z
-X,-Y,-Z

loop_
_atom_site_label
_atom_site_type_symbol
_atom_site_fract_x
_atom_site_fract_y
_atom_site_fract_z
_atom_site_U_iso_or_equiv
_atom_site_adp_type
_atom_site_occupancy
_atom_site_symmetry_multiplicity
_atom_site_calc_flag
_atom_site_refinement_flags
Si12 Si 0.70015(17) -0.09195(11) 0.15360(6) 0.0616(4) Uani 1 1 d .
N1 N 0.2948(4) 0.2005(3) 0.30084(14) 0.0462(6) Uani 1 1 d .
N2 N 0.3302(5) 0.0691(3) 0.34992(15) 0.0589(8) Uani 1 1 d .
N3 N 0.4574(5) -0.0356(3) 0.30599(16) 0.0608(8) Uani 1 1 d .
N9 N -0.1585(6) 0.3344(6) 0.2005(2) 0.1009(14) Uani 1 1 d .
N11 N 0.2305(6) 0.5779(4) 0.00974(18) 0.0750(10) Uani 1 1 d .
N22 N -0.1732(5) 0.7372(3) 0.43379(17) 0.0552(7) Uani 1 1 d .
C4 C 0.5120(5) 0.0277(3) 0.22884(19) 0.0515(8) Uani 1 1 d .
C5 C 0.4045(5) 0.1804(3) 0.22517(16) 0.0414(7) Uani 1 1 d .
C6 C 0.3960(5) 0.2958(3) 0.15646(17) 0.0448(7) Uani 1 1 d .
C7 C 0.2171(5) 0.3763(3) 0.13380(16) 0.0423(7) Uani 1 1 d .
C8 C 0.0090(6) 0.3531(4) 0.1722(2) 0.0585(9) Uani 1 1 d .
C10 C 0.2262(5) 0.4898(4) 0.06466(18) 0.0503(8) Uani 1 1 d .
C13 C 0.5846(11) -0.2659(6) 0.1459(5) 0.145(3) Uani 1 1 d .
C14 C 0.9636(9) -0.1335(9) 0.1835(4) 0.141(3) Uani 1 1 d .
C15 C 0.7199(11) 0.0198(7) 0.0538(3) 0.120(2) Uani 1 1 d .
C16 C 0.1741(5) 0.3387(3) 0.33431(16) 0.0430(7) Uani 1 1 d .
C17 C -0.0288(5) 0.3378(3) 0.37644(18) 0.0506(8) Uani 1 1 d .
C18 C -0.1448(5) 0.4702(4) 0.40959(18) 0.0510(8) Uani 1 1 d .
C19 C -0.0572(5) 0.6075(3) 0.40068(16) 0.0425(7) Uani 1 1 d .
C20 C 0.1503(5) 0.6053(3) 0.35783(18) 0.0465(7) Uani 1 1 d .
C21 C 0.2668(5) 0.4720(3) 0.32558(16) 0.0445(7) Uani 1 1 d .
C23 C -0.3910(6) 0.7394(4) 0.4744(2) 0.0597(9) Uani 1 1 d .
C24 C -0.0842(7) 0.8791(4) 0.4267(2) 0.0709(11) Uani 1 1 d .
H6 H 0.5270 0.3191 0.1242 0.054 Uiso 1 1 d R
H13A H 0.6788 -0.3293 0.1076 0.174 Uiso 1 1 d R
H13B H 0.4487 -0.2351 0.1287 0.174 Uiso 1 1 d R
H13C H 0.5664 -0.3240 0.1976 0.174 Uiso 1 1 d R
H14A H 1.0625 -0.1951 0.1457 0.169 Uiso 1 1 d R
H14B H 0.9517 -0.1896 0.2358 0.169 Uiso 1 1 d R
H14C H 1.0139 -0.0380 0.1856 0.169 Uiso 1 1 d R
H15A H 0.8162 -0.0407 0.0148 0.145 Uiso 1 1 d R
H15B H 0.7728 0.1138 0.0569 0.145 Uiso 1 1 d R
H15C H 0.5817 0.0450 0.0381 0.145 Uiso 1 1 d R
H17 H -0.0897 0.2444 0.3825 0.061 Uiso 1 1 d R
H18 H -0.2869 0.4691 0.4388 0.061 Uiso 1 1 d R
H20 H 0.2132 0.6980 0.3501 0.056 Uiso 1 1 d R
H21 H 0.4102 0.4705 0.2972 0.053 Uiso 1 1 d R
H23A H -0.4468 0.8396 0.4934 0.072 Uiso 1 1 d R
H23B H -0.3949 0.6616 0.5192 0.072 Uiso 1 1 d R
H23C H -0.4759 0.7182 0.4376 0.072 Uiso 1 1 d R
H24A H -0.1868 0.9583 0.4529 0.085 Uiso 1 1 d R
H24B H -0.0467 0.9130 0.3708 0.085 Uiso 1 1 d R
H24C H 0.0412 0.8595 0.4514 0.085 Uiso 1 1 d R

loop_
_atom_site_aniso_label
_atom_site_aniso_U_11
_atom_site_aniso_U_22
_atom_site_aniso_U_33
_atom_site_aniso_U_23
_atom_site_aniso_U_13
_atom_site_aniso_U_12
Si12 0.0600(7) 0.0469(5) 0.0673(6) -0.0021(4) 0.0050(5) 0.0007(5)
N1 0.0535(16) 0.0376(12) 0.0435(13) 0.0073(10) -0.0074(11) -0.0044(11)
N2 0.071(2) 0.0458(14) 0.0503(15) 0.0148(12) -0.0003(13) -0.0063(14)
N3 0.069(2) 0.0430(14) 0.0593(16) 0.0094(12) 0.0002(14) -0.0001(14)
N9 0.057(2) 0.161(4) 0.086(2) 0.038(2) -0.0269(19) -0.041(3)
N11 0.083(3) 0.078(2) 0.0627(18) 0.0286(16) -0.0244(17) -0.0195(18)
N22 0.0549(18) 0.0457(14) 0.0625(16) -0.0080(12) -0.0006(13) -0.0093(13)
C4 0.050(2) 0.0414(15) 0.0548(17) 0.0102(13) -0.0036(14) -0.0011(14)
C5 0.0390(16) 0.0396(14) 0.0419(14) 0.0044(11) -0.0040(12) -0.0049(12)
C6 0.0399(17) 0.0467(15) 0.0443(15) 0.0044(12) -0.0037(12) -0.0072(13)
C7 0.0461(18) 0.0415(14) 0.0391(14) 0.0034(11) -0.0096(12) -0.0086(13)
C8 0.045(2) 0.076(2) 0.0558(18) 0.0151(16) -0.0171(16) -0.0166(17)
C10 0.052(2) 0.0511(17) 0.0473(16) 0.0082(14) -0.0145(14) -0.0093(15)
C13 0.116(5) 0.075(3) 0.221(7) -0.053(4) 0.065(5) -0.023(3)
C14 0.084(4) 0.193(6) 0.127(5) -0.055(4) -0.032(3) 0.065(4)
C15 0.154(6) 0.120(4) 0.067(3) -0.025(3) -0.003(3) 0.027(4)
C16 0.0473(18) 0.0402(14) 0.0383(13) 0.0025(11) -0.0067(12) -0.0039(13)
C17 0.056(2) 0.0399(15) 0.0543(17) -0.0010(13) 0.0003(15) -0.0151(14)
C18 0.0502(19) 0.0514(17) 0.0482(16) -0.0023(13) 0.0035(14) -0.0135(15)
C19 0.0453(17) 0.0410(14) 0.0418(14) 0.0004(11) -0.0090(13) -0.0098(13)
C20 0.0513(19) 0.0395(14) 0.0514(16) 0.0007(12) -0.0093(14) -0.0168(13)
C21 0.0398(17) 0.0504(16) 0.0417(14) 0.0061(12) -0.0053(12) -0.0115(14)
C23 0.064(2) 0.0564(19) 0.0541(18) -0.0072(15) -0.0010(16) -0.0045(17)
C24 0.090(3) 0.0486(19) 0.076(2) -0.0194(17) 0.001(2) -0.0219(19)

loop_
_atom_type_symbol
_atom_type_description
_atom_type_scat_dispersion_real
_atom_type_scat_dispersion_imag
_atom_type_scat_source
C C 0.0033 0.0016 'International Tables Vol C Tables 4.2.6.8 and 6.1.1.4'
H H 0.0000 0.0000 'International Tables Vol C Tables 4.2.6.8 and 6.1.1.4'
N N 0.0061 0.0033 'International Tables Vol C Tables 4.2.6.8 and 6.1.1.4'
Si Si 0.0817 0.0704 'International Tables Vol C Tables 4.2.6.8 and 6.1.1.4'

loop_
_diffrn_radiation_wavelength
0.71073

loop_
_geom_angle_atom_site_label_1
_geom_angle_atom_site_label_2
_geom_angle_atom_site_label_3
_geom_angle
C14 Si12 C13 114.5(3)
C14 Si12 C15 109.0(3)
C13 Si12 C15 107.3(3)
C14 Si12 C4 108.8(2)
C13 Si12 C4 108.1(2)
C15 Si12 C4 109.02(18)
N2 N1 C5 110.5(2)
N2 N1 C16 119.3(2)
C5 N1 C16 129.9(2)
N3 N2 N1 107.2(2)
N2 N3 C4 110.2(2)
C19 N22 C23 121.3(3)
C19 N22 C24 121.0(3)
C23 N22 C24 117.7(3)
N3 C4 C5 106.7(3)
N3 C4 Si12 119.8(2)
C5 C4 Si12 133.5(2)
N1 C5 C4 105.4(2)
N1 C5 C6 125.1(2)
C4 C5 C6 129.4(3)
C7 C6 C5 125.2(3)
C6 C7 C8 123.6(3)
C6 C7 C10 120.8(3)
C8 C7 C10 115.5(3)
N9 C8 C7 177.9(4)
N11 C10 C7 178.7(4)
C17 C16 C21 120.3(3)
C17 C16 N1 120.2(3)
C21 C16 N1 119.4(3)
C16 C17 C18 120.5(3)
C17 C18 C19 120.7(3)
N22 C19 C20 122.1(3)
N22 C19 C18 120.1(3)
C20 C19 C18 117.8(3)
C21 C20 C19 121.4(3)
C20 C21 C16 119.4(3)
C7 C6 H6 115.6
C5 C6 H6 119.2
Si12 C13 H13A 109.6
Si12 C13 H13B 109.7
H13A C13 H13B 109.5
Si12 C13 H13C 109.2
H13A C13 H13C 109.5
H13B C13 H13C 109.5
Si12 C14 H14A 110.0
Si12 C14 H14B 108.6
H14A C14 H14B 109.5
Si12 C14 H14C 109.8
H14A C14 H14C 109.5
H14B C14 H14C 109.5
Si12 C15 H15A 109.6
Si12 C15 H15B 109.0
H15A C15 H15B 109.5
Si12 C15 H15C 109.8
H15A C15 H15C 109.5
H15B C15 H15C 109.5
C16 C17 H17 119.2
C18 C17 H17 120.3
C17 C18 H18 120.2
C19 C18 H18 119.2
C21 C20 H20 119.1
C19 C20 H20 119.5
C20 C21 H21 121.0
C16 C21 H21 119.6
N22 C23 H23A 109.6
N22 C23 H23B 109.5
H23A C23 H23B 109.5
N22 C23 H23C 109.3
H23A C23 H23C 109.5
H23B C23 H23C 109.5
N22 C24 H24A 110.0
N22 C24 H24B 109.2
H24A C24 H24B 109.5
N22 C24 H24C 109.3
H24A C24 H24C 109.5
H24B C24 H24C 109.5

loop_
_geom_bond_atom_site_label_1
_geom_bond_atom_site_label_2
_geom_bond_distance
Si12 C14 1.830(5)
Si12 C13 1.848(6)
Si12 C15 1.850(5)
Si12 C4 1.872(3)
N1 N2 1.352(3)
N1 C5 1.363(4)
N1 C16 1.438(3)
N2 N3 1.321(4)
N3 C4 1.370(4)
N9 C8 1.133(5)
N11 C10 1.139(4)
N22 C19 1.367(4)
N22 C23 1.446(5)
N22 C24 1.449(5)
C4 C5 1.396(4)
C5 C6 1.455(4)
C6 C7 1.339(4)
C7 C8 1.420(5)
C7 C10 1.447(4)
C16 C17 1.373(5)
C16 C21 1.391(4)
C17 C18 1.386(4)
C18 C19 1.404(4)
C19 C20 1.400(4)
C20 C21 1.387(4)
C6 H6 0.9601
C13 H13A 0.9600
C13 H13B 0.9600
C13 H13C 0.9599
C14 H14A 0.9600
C14 H14B 0.9601
C14 H14C 0.9600
C15 H15A 0.9600
C15 H15B 0.9601
C15 H15C 0.9600
C17 H17 0.9600
C18 H18 0.9601
C20 H20 0.9600
C21 H21 0.9600
C23 H23A 0.9600
C23 H23B 0.9601
C23 H23C 0.9600
C24 H24A 0.9600
C24 H24B 0.9600
C24 H24C 0.9601

loop_
_geom_torsion_atom_site_label_1
_geom_torsion_atom_site_label_2
_geom_torsion_atom_site_label_3
_geom_torsion_atom_site_label_4
_geom_torsion
C5 N1 N2 N3 -1.4(4)
C16 N1 N2 N3 -175.1(3)
N1 N2 N3 C4 2.1(4)
N2 N3 C4 C5 -2.0(4)
N2 N3 C4 Si12 177.7(2)
C14 Si12 C4 N3 -66.7(4)
C13 Si12 C4 N3 58.2(4)
C15 Si12 C4 N3 174.5(3)
C14 Si12 C4 C5 112.9(4)
C13 Si12 C4 C5 -122.2(4)
C15 Si12 C4 C5 -5.9(5)
N2 N1 C5 C4 0.1(4)
C16 N1 C5 C4 173.0(3)
N2 N1 C5 C6 177.3(3)
C16 N1 C5 C6 -9.8(5)
N3 C4 C5 N1 1.1(4)
Si12 C4 C5 N1 -178.6(3)
N3 C4 C5 C6 -175.9(3)
Si12 C4 C5 C6 4.4(6)
N1 C5 C6 C7 -48.8(5)
C4 C5 C6 C7 127.7(4)
C5 C6 C7 C8 -3.4(5)
C5 C6 C7 C10 179.5(3)
C6 C7 C8 N9 -132(13)
C10 C7 C8 N9 46(13)
C6 C7 C10 N11 134(17)
C8 C7 C10 N11 -44(17)
N2 N1 C16 C17 -57.0(4)
C5 N1 C16 C17 130.7(4)
N2 N1 C16 C21 121.2(3)
C5 N1 C16 C21 -51.1(4)
C21 C16 C17 C18 1.1(4)
N1 C16 C17 C18 179.3(3)
C16 C17 C18 C19 0.0(5)
C23 N22 C19 C20 176.9(3)
C24 N22 C19 C20 -0.8(5)
C23 N22 C19 C18 -3.5(4)
C24 N22 C19 C18 178.7(3)
C17 C18 C19 N22 -179.9(3)
C17 C18 C19 C20 -0.3(4)
N22 C19 C20 C21 179.1(3)
C18 C19 C20 C21 -0.4(4)
C19 C20 C21 C16 1.5(4)
C17 C16 C21 C20 -1.8(4)
N1 C16 C21 C20 180.0(2)
